data_4034625
loop_
_publ_author_name
'Hou, Hong'
'Tang, Daliang'
'Li, Hengxue'
'Xu, Yue'
'Yan, Chaoguo'
'Shi, Yaocheng'
'Chen, Xiaoyun'
'Zhu, Shaoqun'

_publ_section_title
;
 Visible-Light-Driven Chlorotrifluoromethylative and
 Chlorotrichloromethylative Cyclizations of Enynes.
;
_journal_issue 11
_journal_name_full 'The Journal of organic chemistry'
_journal_page_first 7509
_journal_page_last 7517
_journal_paper_doi 10.1021/acs.joc.9b00842
_journal_volume 84
_journal_year 2019
_chemical_formula_moiety 'C22 H23 Cl F3 N O2 S'
_chemical_formula_sum 'C22 H23 Cl F3 N O2 S'
_chemical_formula_weight 457.92
_space_group_IT_number 14
_space_group_name_Hall '-P 2ybc'
_space_group_name_H-M_alt 'P 1 21/c 1'
_symmetry_cell_setting monoclinic
_symmetry_space_group_name_Hall '-P 2ybc'
_symmetry_space_group_name_H-M 'P 1 21/c 1'
_atom_sites_solution_hydrogens geom
_atom_sites_solution_primary direct
_atom_sites_solution_secondary difmap
_audit_creation_method SHELXL-97
_cell_angle_alpha 90.00
_cell_angle_beta 108.243(2)
_cell_angle_gamma 90.00
_cell_formula_units_Z 4
_cell_length_a 12.6698(10)
_cell_length_b 12.0237(9)
_cell_length_c 15.1369(11)
_cell_measurement_reflns_used 5036
_cell_measurement_temperature 293(2)
_cell_measurement_theta_max 23.28
_cell_measurement_theta_min 2.21
_cell_volume 2190.0(3)
_computing_cell_refinement 'Bruker SMART'
_computing_data_collection 'Bruker SMART'
_computing_data_reduction 'Bruker SAINT'
_computing_molecular_graphics 'Bruker SHELXTL'
_computing_publication_material 'Bruker SHELXTL'
_computing_structure_refinement 'Bruker SHELXTL'
_computing_structure_solution 'Bruker SHELXTL'
_diffrn_ambient_temperature 293(2)
_diffrn_measured_fraction_theta_full 0.995
_diffrn_measured_fraction_theta_max 0.995
_diffrn_measurement_device_type 'CCD area detector'
_diffrn_measurement_method 'phi and omega scans'
_diffrn_radiation_monochromator graphite
_diffrn_radiation_source 'sealed tube'
_diffrn_radiation_type MoK\a
_diffrn_radiation_wavelength 0.71073
_diffrn_reflns_av_R_equivalents 0.0632
_diffrn_reflns_av_sigmaI/netI 0.0713
_diffrn_reflns_limit_h_max 16
_diffrn_reflns_limit_h_min -16
_diffrn_reflns_limit_k_max 15
_diffrn_reflns_limit_k_min -12
_diffrn_reflns_limit_l_max 19
_diffrn_reflns_limit_l_min -19
_diffrn_reflns_number 22453
_diffrn_reflns_theta_full 27.54
_diffrn_reflns_theta_max 27.54
_diffrn_reflns_theta_min 1.69
_exptl_absorpt_coefficient_mu 0.314
_exptl_absorpt_correction_T_max 0.951
_exptl_absorpt_correction_T_min 0.939
_exptl_absorpt_correction_type none
_exptl_crystal_colour colorless
_exptl_crystal_density_diffrn 1.389
_exptl_crystal_density_method 'not measured'
_exptl_crystal_description block
_exptl_crystal_F_000 952.0
_exptl_crystal_size_max 0.20
_exptl_crystal_size_mid 0.18
_exptl_crystal_size_min 0.16
_refine_diff_density_max 0.642
_refine_diff_density_min -0.516
_refine_diff_density_rms 0.071
_refine_ls_extinction_method none
_refine_ls_goodness_of_fit_ref 1.045
_refine_ls_hydrogen_treatment constru
_refine_ls_matrix_type full
_refine_ls_number_parameters 274
_refine_ls_number_reflns 5064
_refine_ls_number_restraints 0
_refine_ls_restrained_S_all 1.045
_refine_ls_R_factor_all 0.1484
_refine_ls_R_factor_gt 0.0724
_refine_ls_shift/su_max 0.000
_refine_ls_shift/su_mean 0.000
_refine_ls_structure_factor_coef Fsqd
_refine_ls_weighting_details 'calc w=1/[\s^2^(Fo^2^)+(0.1040P)^2^+1.2249P] where P=(Fo^2^+2Fc^2^)/3'
_refine_ls_weighting_scheme calc
_refine_ls_wR_factor_gt 0.1785
_refine_ls_wR_factor_ref 0.2178
_reflns_number_gt 2777
_reflns_number_total 5064
_reflns_threshold_expression >2sigma(I)
_cod_data_source_file jo9b00842_si_003.cif
_cod_data_source_block tdll1
_cod_depositor_comments
;
The following automatic conversions were performed:

data item '_symmetry_cell_setting' value 'Monoclinic' was changed to
'monoclinic' in accordance with the
/home/data/users/saulius/crontab/automatic-downloads/current/ACS/lib/dictionaries/cif_core.dic
dictionary named 'cif_core.dic' version 2.4.2 last updated on
2011-04-26.

Automatic conversion script
Id: cif_fix_values 6909 2019-04-08 15:41:33Z antanas 
;
_cod_original_sg_symbol_H-M 'P 21/c'
_cod_database_code 4034625

loop_
_symmetry_equiv_pos_as_xyz
'x, y, z'
'-x, y+1/2, -z+1/2'
'-x, -y, -z'
'x, -y-1/2, z-1/2'

loop_
_atom_site_label
_atom_site_type_symbol
_atom_site_fract_x
_atom_site_fract_y
_atom_site_fract_z
_atom_site_U_iso_or_equiv
_atom_site_adp_type
_atom_site_occupancy
_atom_site_symmetry_multiplicity
_atom_site_calc_flag
_atom_site_refinement_flags
C1 C 0.5586(3) 0.3807(3) 0.1667(2) 0.0401(8) Uani 1 1 d .
C2 C 0.5464(3) 0.4241(3) 0.2441(2) 0.0387(8) Uani 1 1 d .
C3 C 0.8960(3) 0.4929(3) 0.1348(2) 0.0403(8) Uani 1 1 d .
C4 C 0.8608(3) 0.4667(3) 0.0413(3) 0.0443(9) Uani 1 1 d .
H4 H 0.8341 0.3958 0.0220 0.053 Uiso 1 1 calc R
C5 C 0.8652(3) 0.5449(3) -0.0224(3) 0.0475(9) Uani 1 1 d .
H5 H 0.8414 0.5261 -0.0852 0.057 Uiso 1 1 calc R
C6 C 0.7324(3) 0.5083(3) 0.2702(2) 0.0432(8) Uani 1 1 d .
H6A H 0.7041 0.5656 0.2237 0.052 Uiso 1 1 calc R
H6B H 0.7987 0.5365 0.3163 0.052 Uiso 1 1 calc R
C7 C 0.9361(3) 0.5979(3) 0.1633(3) 0.0513(10) Uani 1 1 d .
H7 H 0.9606 0.6161 0.2261 0.062 Uiso 1 1 calc R
C8 C 0.6899(3) 0.4164(3) 0.4104(3) 0.0482(9) Uani 1 1 d .
C9 C 0.3828(3) 0.5304(3) 0.2574(3) 0.0503(9) Uani 1 1 d .
H9 H 0.4145 0.5945 0.2425 0.060 Uiso 1 1 calc R
C10 C 0.6677(3) 0.3724(3) 0.1465(3) 0.0471(9) Uani 1 1 d .
H10A H 0.6799 0.2961 0.1314 0.056 Uiso 1 1 calc R
H10B H 0.6648 0.4184 0.0931 0.056 Uiso 1 1 calc R
C11 C 0.9039(3) 0.6515(3) 0.0033(3) 0.0464(9) Uani 1 1 d .
C12 C 0.6453(3) 0.4787(3) 0.3160(2) 0.0408(8) Uani 1 1 d .
H12 H 0.6174 0.5501 0.3308 0.049 Uiso 1 1 calc R
C13 C 0.9075(4) 0.7375(4) -0.0673(3) 0.0730(13) Uani 1 1 d .
H13A H 0.8356 0.7713 -0.0920 0.110 Uiso 1 1 calc R
H13B H 0.9278 0.7030 -0.1168 0.110 Uiso 1 1 calc R
H13C H 0.9613 0.7934 -0.0384 0.110 Uiso 1 1 calc R
C14 C 0.4364(3) 0.4292(3) 0.2624(3) 0.0442(9) Uani 1 1 d .
C15 C 0.4649(3) 0.3380(4) 0.0887(3) 0.0544(10) Uani 1 1 d .
C16 C 0.2813(3) 0.5361(4) 0.2748(3) 0.0644(12) Uani 1 1 d .
H16 H 0.2440 0.6037 0.2693 0.077 Uiso 1 1 calc R
C17 C 0.3893(3) 0.3352(4) 0.2866(3) 0.0620(11) Uani 1 1 d .
H17 H 0.4246 0.2667 0.2904 0.074 Uiso 1 1 calc R
C18 C 0.6118(4) 0.4311(4) 0.4701(3) 0.0658(12) Uani 1 1 d .
H18A H 0.6081 0.5084 0.4847 0.099 Uiso 1 1 calc R
H18B H 0.6400 0.3893 0.5266 0.099 Uiso 1 1 calc R
H18C H 0.5389 0.4049 0.4360 0.099 Uiso 1 1 calc R
C19 C 0.9396(3) 0.6755(3) 0.0974(3) 0.0579(11) Uani 1 1 d .
H19 H 0.9667 0.7463 0.1168 0.069 Uiso 1 1 calc R
C20 C 0.2363(4) 0.4429(5) 0.2999(3) 0.0724(14) Uani 1 1 d .
H20 H 0.1698 0.4474 0.3135 0.087 Uiso 1 1 calc R
C21 C 0.8075(3) 0.4510(4) 0.4682(3) 0.0720(13) Uani 1 1 d .
H21A H 0.8587 0.4319 0.4354 0.108 Uiso 1 1 calc R
H21B H 0.8280 0.4131 0.5269 0.108 Uiso 1 1 calc R
H21C H 0.8095 0.5299 0.4785 0.108 Uiso 1 1 calc R
C22 C 0.2890(4) 0.3430(5) 0.3052(3) 0.0760(14) Uani 1 1 d .
H22 H 0.2574 0.2795 0.3214 0.091 Uiso 1 1 calc R
Cl1 Cl 0.69277(12) 0.26691(9) 0.38867(8) 0.0817(4) Uani 1 1 d .
F1 F 0.4372(4) 0.2387(3) 0.0997(3) 0.196(3) Uani 1 1 d .
F2 F 0.3761(3) 0.3936(4) 0.0681(2) 0.1557(19) Uani 1 1 d .
F3 F 0.4862(3) 0.3328(4) 0.0099(2) 0.1320(15) Uani 1 1 d .
N1 N 0.7593(2) 0.4086(2) 0.2265(2) 0.0413(7) Uani 1 1 d .
O1 O 0.8891(2) 0.2865(2) 0.1821(2) 0.0602(7) Uani 1 1 d .
O2 O 0.9596(2) 0.4275(3) 0.30624(18) 0.0624(8) Uani 1 1 d .
S1 S 0.88466(7) 0.39563(8) 0.21788(7) 0.0478(3) Uani 1 1 d .

loop_
_atom_site_aniso_label
_atom_site_aniso_U_11
_atom_site_aniso_U_22
_atom_site_aniso_U_33
_atom_site_aniso_U_23
_atom_site_aniso_U_13
_atom_site_aniso_U_12
C1 0.0326(18) 0.0400(18) 0.048(2) 0.0016(17) 0.0136(16) 0.0048(14)
C2 0.0320(18) 0.0357(17) 0.050(2) 0.0049(16) 0.0153(16) 0.0033(13)
C3 0.0282(17) 0.052(2) 0.042(2) -0.0007(17) 0.0135(15) 0.0012(15)
C4 0.0371(19) 0.046(2) 0.050(2) -0.0056(18) 0.0150(17) -0.0021(15)
C5 0.041(2) 0.062(2) 0.039(2) -0.0039(19) 0.0115(16) 0.0022(18)
C6 0.041(2) 0.0387(19) 0.050(2) 0.0015(17) 0.0146(17) -0.0013(15)
C7 0.054(2) 0.057(2) 0.044(2) -0.0083(19) 0.0177(18) -0.0117(18)
C8 0.053(2) 0.049(2) 0.046(2) -0.0063(17) 0.0195(18) -0.0060(17)
C9 0.043(2) 0.059(2) 0.050(2) -0.0026(19) 0.0151(17) 0.0114(18)
C10 0.038(2) 0.056(2) 0.050(2) -0.0044(18) 0.0167(17) 0.0013(16)
C11 0.040(2) 0.051(2) 0.051(2) 0.0015(19) 0.0194(18) 0.0046(16)
C12 0.0400(19) 0.0352(17) 0.051(2) -0.0019(16) 0.0202(16) 0.0029(15)
C13 0.080(3) 0.065(3) 0.083(3) 0.024(2) 0.038(3) 0.010(2)
C14 0.0335(19) 0.051(2) 0.049(2) -0.0050(18) 0.0152(17) 0.0004(16)
C15 0.038(2) 0.071(3) 0.055(3) -0.008(2) 0.0154(19) 0.0014(19)
C16 0.043(2) 0.089(3) 0.058(3) -0.024(2) 0.010(2) 0.017(2)
C17 0.047(2) 0.059(3) 0.086(3) -0.007(2) 0.029(2) -0.0102(19)
C18 0.073(3) 0.084(3) 0.050(2) -0.010(2) 0.032(2) -0.012(2)
C19 0.063(3) 0.046(2) 0.068(3) -0.008(2) 0.026(2) -0.0118(19)
C20 0.040(2) 0.118(4) 0.064(3) -0.029(3) 0.023(2) -0.011(3)
C21 0.054(3) 0.111(4) 0.047(2) 0.004(3) 0.011(2) -0.005(2)
C22 0.059(3) 0.095(4) 0.082(3) -0.013(3) 0.034(3) -0.025(3)
Cl1 0.1209(11) 0.0510(6) 0.0656(8) 0.0098(5) 0.0182(7) 0.0140(6)
F1 0.249(5) 0.131(3) 0.122(3) 0.024(3) -0.066(3) -0.130(4)
F2 0.063(2) 0.254(5) 0.113(3) -0.085(3) -0.0265(18) 0.058(2)
F3 0.071(2) 0.250(5) 0.0723(19) -0.059(2) 0.0188(16) -0.037(2)
N1 0.0316(15) 0.0478(17) 0.0466(17) -0.0002(14) 0.0153(13) 0.0010(12)
O1 0.0558(17) 0.0522(16) 0.083(2) 0.0144(15) 0.0360(15) 0.0170(13)
O2 0.0368(14) 0.096(2) 0.0479(16) 0.0179(15) 0.0034(12) 0.0017(13)
S1 0.0328(5) 0.0593(6) 0.0535(6) 0.0124(5) 0.0170(4) 0.0083(4)

loop_
_atom_type_symbol
_atom_type_description
_atom_type_scat_dispersion_real
_atom_type_scat_dispersion_imag
_atom_type_scat_source
C C 0.0033 0.0016 'International Tables Vol C Tables 4.2.6.8 and 6.1.1.4'
H H 0.0000 0.0000 'International Tables Vol C Tables 4.2.6.8 and 6.1.1.4'
N N 0.0061 0.0033 'International Tables Vol C Tables 4.2.6.8 and 6.1.1.4'
O O 0.0106 0.0060 'International Tables Vol C Tables 4.2.6.8 and 6.1.1.4'
F F 0.0171 0.0103 'International Tables Vol C Tables 4.2.6.8 and 6.1.1.4'
S S 0.1246 0.1234 'International Tables Vol C Tables 4.2.6.8 and 6.1.1.4'
Cl Cl 0.1484 0.1585 'International Tables Vol C Tables 4.2.6.8 and 6.1.1.4'

loop_
_geom_angle_atom_site_label_1
_geom_angle_atom_site_label_2
_geom_angle_atom_site_label_3
_geom_angle
C2 C1 C15 123.5(3)
C2 C1 C10 124.7(3)
C15 C1 C10 111.8(3)
C1 C2 C14 123.1(3)
C1 C2 C12 120.0(3)
C14 C2 C12 116.8(3)
C7 C3 C4 119.9(3)
C7 C3 S1 119.4(3)
C4 C3 S1 120.6(3)
C5 C4 C3 119.8(3)
C5 C4 H4 120.1
C3 C4 H4 120.1
C4 C5 C11 122.0(3)
C4 C5 H5 119.0
C11 C5 H5 119.0
N1 C6 C12 108.7(3)
N1 C6 H6A 109.9
C12 C6 H6A 109.9
N1 C6 H6B 109.9
C12 C6 H6B 109.9
H6A C6 H6B 108.3
C19 C7 C3 119.2(3)
C19 C7 H7 120.4
C3 C7 H7 120.4
C21 C8 C18 108.7(3)
C21 C8 C12 113.8(3)
C18 C8 C12 111.5(3)
C21 C8 Cl1 107.5(3)
C18 C8 Cl1 105.7(3)
C12 C8 Cl1 109.3(2)
C14 C9 C16 120.0(4)
C14 C9 H9 120.0
C16 C9 H9 120.0
N1 C10 C1 110.7(3)
N1 C10 H10A 109.5
C1 C10 H10A 109.5
N1 C10 H10B 109.5
C1 C10 H10B 109.5
H10A C10 H10B 108.1
C19 C11 C5 117.1(3)
C19 C11 C13 121.2(4)
C5 C11 C13 121.7(4)
C6 C12 C2 109.0(3)
C6 C12 C8 115.2(3)
C2 C12 C8 115.4(3)
C6 C12 H12 105.4
C2 C12 H12 105.4
C8 C12 H12 105.4
C11 C13 H13A 109.5
C11 C13 H13B 109.5
H13A C13 H13B 109.5
C11 C13 H13C 109.5
H13A C13 H13C 109.5
H13B C13 H13C 109.5
C17 C14 C9 119.2(3)
C17 C14 C2 121.2(3)
C9 C14 C2 119.6(3)
F2 C15 F1 105.6(5)
F2 C15 F3 102.9(4)
F1 C15 F3 102.7(4)
F2 C15 C1 116.4(4)
F1 C15 C1 114.0(4)
F3 C15 C1 113.7(3)
C20 C16 C9 120.2(4)
C20 C16 H16 119.9
C9 C16 H16 119.9
C14 C17 C22 119.9(4)
C14 C17 H17 120.1
C22 C17 H17 120.1
C8 C18 H18A 109.5
C8 C18 H18B 109.5
H18A C18 H18B 109.5
C8 C18 H18C 109.5
H18A C18 H18C 109.5
H18B C18 H18C 109.5
C7 C19 C11 122.0(4)
C7 C19 H19 119.0
C11 C19 H19 119.0
C22 C20 C16 120.0(4)
C22 C20 H20 120.0
C16 C20 H20 120.0
C8 C21 H21A 109.5
C8 C21 H21B 109.5
H21A C21 H21B 109.5
C8 C21 H21C 109.5
H21A C21 H21C 109.5
H21B C21 H21C 109.5
C20 C22 C17 120.7(4)
C20 C22 H22 119.7
C17 C22 H22 119.7
C10 N1 C6 112.5(3)
C10 N1 S1 116.4(2)
C6 N1 S1 118.9(2)
O1 S1 O2 120.54(17)
O1 S1 N1 105.75(15)
O2 S1 N1 105.99(15)
O1 S1 C3 108.62(16)
O2 S1 C3 108.21(17)
N1 S1 C3 106.96(15)

loop_
_geom_bond_atom_site_label_1
_geom_bond_atom_site_label_2
_geom_bond_distance
C1 C2 1.334(5)
C1 C15 1.480(5)
C1 C10 1.509(5)
C2 C14 1.506(4)
C2 C12 1.527(5)
C3 C7 1.379(5)
C3 C4 1.380(5)
C3 S1 1.756(4)
C4 C5 1.361(5)
C4 H4 0.9300
C5 C11 1.384(5)
C5 H5 0.9300
C6 N1 1.459(4)
C6 C12 1.519(5)
C6 H6A 0.9700
C6 H6B 0.9700
C7 C19 1.376(5)
C7 H7 0.9300
C8 C21 1.530(5)
C8 C18 1.545(5)
C8 C12 1.554(5)
C8 Cl1 1.829(4)
C9 C14 1.383(5)
C9 C16 1.393(5)
C9 H9 0.9300
C10 N1 1.458(4)
C10 H10A 0.9700
C10 H10B 0.9700
C11 C19 1.383(5)
C11 C13 1.499(5)
C12 H12 0.9800
C13 H13A 0.9600
C13 H13B 0.9600
C13 H13C 0.9600
C14 C17 1.381(5)
C15 F2 1.261(5)
C15 F1 1.270(5)
C15 F3 1.304(5)
C16 C20 1.364(7)
C16 H16 0.9300
C17 C22 1.387(6)
C17 H17 0.9300
C18 H18A 0.9600
C18 H18B 0.9600
C18 H18C 0.9600
C19 H19 0.9300
C20 C22 1.364(7)
C20 H20 0.9300
C21 H21A 0.9600
C21 H21B 0.9600
C21 H21C 0.9600
C22 H22 0.9300
N1 S1 1.641(3)
O1 S1 1.428(3)
O2 S1 1.429(3)
